data_7110027
loop_
_publ_author_name
'Xiang-Yi Chen'
'Hai-Yan Shi'
'Rong-Bin Huang'
'Lan-Sun Zheng'
'Jun Tao'

_publ_section_title
;
 Temperature, light and solvent-induced spin transition in a 3D 2-fold
 interpenetrated PtS-type porous coordination polymer
;
_journal_name_full Chem.Commun.
_journal_page_first 10977
_journal_paper_doi 10.1039/c3cc45691a
_journal_volume 49
_journal_year 2013
_chemical_formula_moiety 'C62 H64 Cl4 Fe N6 O5 S2'
_chemical_formula_sum 'C62 H64 Cl4 Fe N6 O5 S2'
_chemical_formula_weight 1234.96
_chemical_name_systematic
;
 ? 
;
_space_group_crystal_system orthorhombic
_space_group_IT_number 52
_space_group_name_Hall '-P 2a 2bc'
_space_group_name_H-M_alt 'P n n a'
_symmetry_space_group_name_Hall '-P 2a 2bc'
_symmetry_space_group_name_H-M 'P n n a'
_atom_sites_solution_hydrogens geom
_atom_sites_solution_primary iterative
_atom_sites_solution_secondary difmap
_audit_creation_date 2013-09-26
_audit_creation_method
;
  Olex2 1.2
  (compiled 2012.05.09 svn.r2324, GUI svn.r4230)
;
_cell_angle_alpha 90.00
_cell_angle_beta 90.00
_cell_angle_gamma 90.00
_cell_formula_units_Z 8
_cell_length_a 16.9124(7)
_cell_length_b 40.300(4)
_cell_length_c 35.5336(13)
_cell_measurement_temperature 153(2)
_cell_volume 24219(3)
_computing_molecular_graphics
;
O. V. Dolomanov, L. J. Bourhis, R. J. Gildea, J. A. K. Howard and H. Puschmann,
OLEX2: a complete structure solution, refinement and analysis program.
J. Appl. Cryst. (2009). 42, 339-341.
;
_computing_publication_material
;
O. V. Dolomanov, L. J. Bourhis, R. J. Gildea, J. A. K. Howard and H. Puschmann,
OLEX2: a complete structure solution, refinement and analysis program.
J. Appl. Cryst. (2009). 42, 339-341.
;
_computing_structure_refinement
;
SHELXL, G.M. Sheldrick, Acta Cryst.
(2008). A64, 112-122
;
_computing_structure_solution 'J. Appl. Cryst. (2007) 40, 786-790'
_diffrn_ambient_temperature 153(2)
_diffrn_measured_fraction_theta_full 0.985
_diffrn_measured_fraction_theta_max 0.985
_diffrn_radiation_monochromator graphite
_diffrn_radiation_type CuK\a
_diffrn_radiation_wavelength 1.54184
_diffrn_reflns_av_R_equivalents 0.1023
_diffrn_reflns_av_unetI/netI 0.1439
_diffrn_reflns_limit_h_max 17
_diffrn_reflns_limit_h_min -18
_diffrn_reflns_limit_k_max 44
_diffrn_reflns_limit_k_min -33
_diffrn_reflns_limit_l_max 24
_diffrn_reflns_limit_l_min -39
_diffrn_reflns_number 51639
_diffrn_reflns_theta_full 58.01
_diffrn_reflns_theta_max 58.01
_diffrn_reflns_theta_min 3.52
_diffrn_source 'fine-focus sealed tube'
_exptl_absorpt_coefficient_mu 2.348
_exptl_absorpt_correction_T_max 1.00000
_exptl_absorpt_correction_T_min 0.71570
_exptl_absorpt_correction_type multi-scan
_exptl_absorpt_process_details
;
CrysAlisPro, Agilent Technologies,
Version 1.171.36.20 (release 27-06-2012 CrysAlis171 .NET)
(compiled Jul 11 2012,15:38:31)
Empirical absorption correction using spherical harmonics,
 implemented in SCALE3 ABSPACK scaling algorithm.
;
_exptl_crystal_colour red
_exptl_crystal_density_diffrn 0.677
_exptl_crystal_density_method 'not measured'
_exptl_crystal_F_000 5152
_exptl_crystal_size_max 0.20
_exptl_crystal_size_mid 0.15
_exptl_crystal_size_min 0.10
_platon_squeeze_details
;
Approximately 69.8% of the unit cell volume comprises a large region of
disordered solvent which could not be modeled as discrete atomic sites.
We employed PLATON SQUEEZE to calculate the contribution to the diffraction
from the solvent region and thereby produced a set of solvent-free diffraction
intensities. SQUEEZE estimated a total count of 1574.9 electrons per unit cell.
According to the final formula which was calculated from TGA combined with 
elemental analysis data, these electrons were assigned to be 40 methanol and 
16 dichloromethane molecules per unit cell. The F(000) value with sovent is 5152,
Mu (mm^-1) value with sovent is 2.348,and crystal density with solvent is 0.677.
;
_refine_diff_density_max 0.347
_refine_diff_density_min -0.535
_refine_diff_density_rms 0.044
_refine_ls_extinction_method none
_refine_ls_goodness_of_fit_ref 0.976
_refine_ls_hydrogen_treatment constr
_refine_ls_matrix_type full
_refine_ls_number_parameters 566
_refine_ls_number_reflns 16637
_refine_ls_number_restraints 5
_refine_ls_restrained_S_all 0.918
_refine_ls_R_factor_all 0.1833
_refine_ls_R_factor_gt 0.0938
_refine_ls_shift/su_max 0.001
_refine_ls_shift/su_mean 0.000
_refine_ls_structure_factor_coef Fsqd
_refine_ls_weighting_details 'calc w=1/[\s^2^(Fo^2^)+(0.0430P)^2^+0.0000P] where P=(Fo^2^+2Fc^2^)/3'
_refine_ls_weighting_scheme calc
_refine_ls_wR_factor_gt 0.2032
_refine_ls_wR_factor_ref 0.2304
_reflns_number_gt 4908
_reflns_number_total 16637
_reflns_threshold_expression >2sigma(I)
_cod_data_source_file c3cc45691a.txt
_cod_data_source_block compound1at153K
_cod_original_cell_volume 24218(3)
_cod_database_code 7110027

loop_
_space_group_symop_id
_space_group_symop_operation_xyz
1 'x, y, z'
2 '-x+1/2, -y, z'
3 'x, -y+1/2, -z+1/2'
4 '-x+1/2, y+1/2, -z+1/2'
5 '-x, -y, -z'
6 'x-1/2, y, -z'
7 '-x, y-1/2, z-1/2'
8 'x-1/2, -y-1/2, z-1/2'

loop_
_atom_site_label
_atom_site_type_symbol
_atom_site_fract_x
_atom_site_fract_y
_atom_site_fract_z
_atom_site_U_iso_or_equiv
_atom_site_adp_type
_atom_site_occupancy
_atom_site_symmetry_multiplicity
_atom_site_calc_flag
_atom_site_refinement_flags
Fe1 Fe 0.13471(8) 0.2500 0.2500 0.0986(5) Uani 1 2 d S
Fe2 Fe 0.7500 0.0000 0.74209(4) 0.1995(14) Uani 1 2 d S
S1 S 0.1113(3) 0.36540(10) 0.25041(9) 0.2612(19) Uani 1 1 d D
S2 S 0.4810(7) -0.0301(3) 0.75078(19) 0.2624(11) Uani 1 1 d D
N1 N 0.2182(2) 0.25048(14) 0.28984(9) 0.0922(15) Uani 1 1 d .
N2 N 0.7303(5) 0.46277(15) 0.71473(18) 0.266(6) Uani 1 1 d G
N3 N 1.0535(3) 0.25075(13) 0.29018(10) 0.0927(15) Uani 1 1 d .
N4 N 0.7310(7) 0.03715(18) 0.69949(16) 0.194(4) Uani 1 1 d .
N5 N 0.1293(5) 0.2970(3) 0.2484(3) 0.169(7) Uani 1 1 d .
N6 N 0.6419(7) -0.0096(3) 0.7424(3) 0.195(5) Uani 1 1 d D
C1 C 0.2754(3) 0.27360(18) 0.28988(11) 0.102(2) Uani 1 1 d .
H1 H 0.2777 0.2878 0.2692 0.122 Uiso 1 1 calc R
C2 C 0.3316(3) 0.27829(17) 0.31808(11) 0.110(2) Uani 1 1 d .
H2 H 0.3695 0.2950 0.3172 0.132 Uiso 1 1 calc R
C3 C 0.3257(3) 0.25454(18) 0.34926(11) 0.110(2) Uani 1 1 d .
C4 C 0.2669(3) 0.23101(16) 0.34960(12) 0.0962(19) Uani 1 1 d .
H4 H 0.2620 0.2163 0.3696 0.115 Uiso 1 1 calc R
C5 C 0.2146(3) 0.22979(16) 0.31911(12) 0.096(2) Uani 1 1 d .
H5 H 0.1752 0.2137 0.3193 0.116 Uiso 1 1 calc R
C6 C 0.3850(3) 0.26096(15) 0.38068(12) 0.0969(19) Uani 1 1 d .
H6 H 0.4238 0.2769 0.3767 0.116 Uiso 1 1 calc R
C7 C 0.3843(2) 0.24515(15) 0.41316(11) 0.0870(18) Uani 1 1 d .
H7 H 0.3433 0.2301 0.4169 0.104 Uiso 1 1 calc R
C8 C 0.4413(3) 0.24872(17) 0.44395(12) 0.0819(16) Uani 1 1 d .
C9 C 0.4918(3) 0.27540(15) 0.44474(10) 0.0856(16) Uani 1 1 d .
H9 H 0.4862 0.2924 0.4273 0.103 Uiso 1 1 calc R
C10 C 0.5523(3) 0.27694(14) 0.47224(12) 0.0849(16) Uani 1 1 d .
H10 H 0.5876 0.2946 0.4713 0.102 Uiso 1 1 calc R
C11 C 0.5613(3) 0.25385(12) 0.50001(10) 0.0595(12) Uani 1 1 d .
C12 C 0.5040(3) 0.22853(14) 0.49995(10) 0.0750(15) Uani 1 1 d .
H12 H 0.5055 0.2128 0.5191 0.090 Uiso 1 1 calc R
C13 C 0.4455(3) 0.22582(14) 0.47277(11) 0.0754(14) Uani 1 1 d .
H13 H 0.4091 0.2086 0.4740 0.091 Uiso 1 1 calc R
C14 C 0.6324(3) 0.25539(12) 0.52537(10) 0.0640(12) Uani 1 1 d .
C15 C 0.6318(3) 0.28507(15) 0.55214(11) 0.0726(15) Uani 1 1 d .
C16 C 0.5773(3) 0.31027(17) 0.55142(12) 0.0891(18) Uani 1 1 d .
H16 H 0.5356 0.3094 0.5344 0.107 Uiso 1 1 calc R
C17 C 0.5838(4) 0.33754(16) 0.57641(15) 0.1034(19) Uani 1 1 d .
H17 H 0.5479 0.3550 0.5752 0.124 Uiso 1 1 calc R
C18 C 0.6430(4) 0.33790(18) 0.60219(13) 0.100(2) Uani 1 1 d .
C19 C 0.6942(4) 0.31272(19) 0.60488(14) 0.102(2) Uani 1 1 d .
H19 H 0.7331 0.3130 0.6234 0.123 Uiso 1 1 calc R
C20 C 0.6894(3) 0.28654(16) 0.58047(12) 0.0889(17) Uani 1 1 d .
H20 H 0.7254 0.2692 0.5827 0.107 Uiso 1 1 calc R
C21 C 0.6456(4) 0.3711(3) 0.62477(17) 0.197(5) Uani 1 1 d .
H21 H 0.6065 0.3871 0.6224 0.236 Uiso 1 1 calc R
C22 C 0.6962(6) 0.3743(2) 0.6436(3) 0.200(4) Uiso 1 1 d D
H22 H 0.7319 0.3568 0.6446 0.240 Uiso 1 1 calc R
C23 C 0.7168(5) 0.40625(16) 0.6703(2) 0.231(5) Uani 1 1 d GD
C24 C 0.6643(4) 0.4325(2) 0.66552(14) 0.243(6) Uani 1 1 d G
H24 H 0.6247 0.4311 0.6475 0.291 Uiso 1 1 calc R
C25 C 0.6710(5) 0.46068(16) 0.6877(2) 0.259(7) Uani 1 1 d G
H25 H 0.6359 0.4782 0.6845 0.325 Uiso 1 1 calc R
C26 C 0.7761(5) 0.40834(19) 0.6973(2) 0.263(8) Uani 1 1 d G
H26 H 0.8113 0.3908 0.7005 0.322 Uiso 1 1 calc R
C27 C 0.7828(4) 0.4366(2) 0.71953(15) 0.293(9) Uani 1 1 d G
H27 H 0.8225 0.4380 0.7376 0.351 Uiso 1 1 calc R
C28 C 1.0576(3) 0.27171(16) 0.31939(13) 0.0990(19) Uani 1 1 d .
H28 H 1.0990 0.2869 0.3197 0.119 Uiso 1 1 calc R
C29 C 1.0040(3) 0.27249(17) 0.34968(11) 0.096(2) Uani 1 1 d .
H29 H 1.0099 0.2878 0.3690 0.115 Uiso 1 1 calc R
C30 C 0.9438(3) 0.25050(16) 0.35009(12) 0.0904(17) Uani 1 1 d .
C31 C 0.9356(3) 0.22729(18) 0.31920(11) 0.110(2) Uani 1 1 d .
H31 H 0.8950 0.2118 0.3180 0.132 Uiso 1 1 calc R
C32 C 0.9957(4) 0.23022(17) 0.29045(11) 0.100(2) Uani 1 1 d .
H32 H 0.9920 0.2157 0.2701 0.120 Uiso 1 1 calc R
C33 C 0.8842(2) 0.24773(15) 0.38080(11) 0.0857(17) Uani 1 1 d .
H33 H 0.8438 0.2324 0.3773 0.103 Uiso 1 1 calc R
C34 C 0.8830(3) 0.26487(14) 0.41240(12) 0.0909(17) Uani 1 1 d .
H34 H 0.9230 0.2803 0.4163 0.109 Uiso 1 1 calc R
C35 C 0.8222(3) 0.26117(14) 0.44222(11) 0.0757(16) Uani 1 1 d .
C36 C 0.8222(3) 0.28269(14) 0.47189(12) 0.0787(15) Uani 1 1 d .
H36 H 0.8616 0.2987 0.4740 0.094 Uiso 1 1 calc R
C37 C 0.7617(3) 0.28054(14) 0.49956(10) 0.0781(15) Uani 1 1 d .
H37 H 0.7616 0.2954 0.5196 0.094 Uiso 1 1 calc R
C38 C 0.7043(3) 0.25720(13) 0.49730(11) 0.0666(14) Uani 1 1 d .
C39 C 0.7064(3) 0.23476(14) 0.46745(12) 0.0811(16) Uani 1 1 d .
H39 H 0.6679 0.2184 0.4657 0.097 Uiso 1 1 calc R
C40 C 0.7654(3) 0.23666(14) 0.44036(12) 0.0832(16) Uani 1 1 d .
H40 H 0.7667 0.2213 0.4208 0.100 Uiso 1 1 calc R
C41 C 0.6379(3) 0.22376(14) 0.55013(11) 0.0698(14) Uani 1 1 d .
C42 C 0.6980(3) 0.20099(17) 0.54568(12) 0.0934(18) Uani 1 1 d .
H42 H 0.7357 0.2041 0.5270 0.112 Uiso 1 1 calc R
C43 C 0.7025(3) 0.17386(16) 0.56864(14) 0.0957(18) Uani 1 1 d .
H43 H 0.7424 0.1583 0.5647 0.115 Uiso 1 1 calc R
C44 C 0.6491(4) 0.16893(17) 0.59775(14) 0.0975(19) Uani 1 1 d .
C45 C 0.5896(4) 0.19158(19) 0.60163(14) 0.0971(19) Uani 1 1 d .
H45 H 0.5515 0.1884 0.6201 0.116 Uiso 1 1 calc R
C46 C 0.5849(3) 0.21906(15) 0.57877(11) 0.0801(16) Uani 1 1 d .
H46 H 0.5453 0.2346 0.5828 0.096 Uiso 1 1 calc R
C47 C 0.6520(5) 0.14137(19) 0.62325(17) 0.123(3) Uani 1 1 d .
H47 H 0.6148 0.1407 0.6425 0.147 Uiso 1 1 calc R
C48 C 0.7023(5) 0.1176(2) 0.62136(15) 0.132(3) Uani 1 1 d .
H48 H 0.7368 0.1184 0.6010 0.158 Uiso 1 1 calc R
C49 C 0.7132(7) 0.0884(2) 0.64764(19) 0.164(4) Uani 1 1 d .
C50 C 0.7788(7) 0.0671(2) 0.6449(2) 0.180(4) Uani 1 1 d .
H50 H 0.8157 0.0693 0.6257 0.216 Uiso 1 1 calc R
C51 C 0.7857(6) 0.0429(2) 0.6719(2) 0.164(4) Uani 1 1 d .
H51 H 0.8305 0.0295 0.6713 0.197 Uiso 1 1 calc R
C52 C 0.6545(7) 0.0844(2) 0.6750(2) 0.204(5) Uani 1 1 d .
H52 H 0.6106 0.0982 0.6763 0.245 Uiso 1 1 calc R
C53 C 0.6665(8) 0.0575(3) 0.7009(2) 0.206(5) Uani 1 1 d .
H53 H 0.6286 0.0537 0.7194 0.248 Uiso 1 1 calc R
C54 C 0.5860(9) -0.0132(6) 0.7454(5) 0.265(9) Uani 1 1 d D
C55 C 0.1324(9) 0.3217(5) 0.2508(6) 0.173(8) Uani 1 1 d D

loop_
_atom_site_aniso_label
_atom_site_aniso_U_11
_atom_site_aniso_U_22
_atom_site_aniso_U_33
_atom_site_aniso_U_23
_atom_site_aniso_U_13
_atom_site_aniso_U_12
Fe1 0.0624(8) 0.2052(16) 0.0285(5) 0.0057(10) 0.000 0.000
Fe2 0.400(5) 0.1321(16) 0.0665(9) 0.000 0.000 0.058(3)
S1 0.307(5) 0.240(4) 0.236(3) 0.042(3) -0.074(3) -0.067(3)
S2 0.306(5) 0.250(3) 0.21(4) 0.040(3) -0.073(4) -0.068(3)
N1 0.046(3) 0.209(5) 0.0217(19) 0.019(2) 0.0031(16) -0.011(3)
N2 0.52(2) 0.101(6) 0.178(8) -0.020(5) 0.067(10) -0.080(8)
N3 0.042(3) 0.197(5) 0.039(2) -0.014(3) -0.0095(19) -0.020(3)
N4 0.371(14) 0.150(6) 0.061(4) 0.007(4) 0.036(5) 0.070(7)
N5 0.038(3) 0.45(2) 0.024(3) -0.023(10) 0.003(2) -0.054(8)
N6 0.309(16) 0.171(8) 0.101(5) -0.008(5) 0.068(8) 0.005(13)
C1 0.065(4) 0.216(7) 0.024(2) 0.007(3) 0.005(2) -0.003(4)
C2 0.073(4) 0.219(7) 0.037(3) 0.013(3) -0.002(2) -0.040(4)
C3 0.068(4) 0.236(7) 0.024(2) 0.019(3) 0.009(2) 0.006(5)
C4 0.059(4) 0.187(6) 0.042(3) 0.007(3) 0.015(3) -0.036(4)
C5 0.052(3) 0.207(6) 0.031(2) -0.008(3) 0.005(2) -0.009(4)
C6 0.067(4) 0.179(6) 0.044(3) 0.012(3) -0.003(2) -0.013(4)
C7 0.026(3) 0.202(6) 0.034(2) 0.000(3) 0.0004(18) 0.002(3)
C8 0.046(3) 0.155(5) 0.046(3) -0.009(3) 0.008(2) -0.001(4)
C9 0.096(4) 0.129(5) 0.032(2) 0.014(3) -0.012(3) -0.007(4)
C10 0.079(4) 0.129(5) 0.046(3) -0.006(3) 0.004(3) -0.014(3)
C11 0.048(3) 0.109(4) 0.0206(19) 0.013(2) 0.0068(19) 0.005(3)
C12 0.048(3) 0.144(5) 0.033(2) 0.007(3) -0.001(2) -0.009(3)
C13 0.056(3) 0.131(4) 0.039(2) 0.010(3) 0.011(2) -0.004(3)
C14 0.048(3) 0.105(4) 0.039(2) -0.009(3) 0.001(2) 0.002(3)
C15 0.049(3) 0.133(5) 0.035(2) 0.000(3) 0.012(2) -0.001(3)
C16 0.071(4) 0.150(6) 0.046(3) 0.006(3) 0.005(3) -0.024(4)
C17 0.121(6) 0.124(5) 0.066(3) -0.018(4) 0.017(4) 0.002(4)
C18 0.108(5) 0.161(6) 0.032(3) -0.044(4) -0.002(3) -0.021(5)
C19 0.081(4) 0.175(6) 0.050(3) -0.030(4) -0.011(3) 0.015(5)
C20 0.060(3) 0.161(5) 0.046(3) -0.010(3) -0.012(2) 0.002(4)
C21 0.111(6) 0.405(16) 0.073(4) 0.055(7) -0.042(4) -0.080(8)
C22 0.122(6) 0.395(16) 0.067(4) 0.065(7) -0.035(4) -0.086(8)
C23 0.381(14) 0.235(13) 0.095(6) -0.094(8) 0.020(5) -0.071(10)
C24 0.390(17) 0.239(11) 0.098(5) -0.091(6) 0.019(7) -0.068(12)
C25 0.399(16) 0.257(15) 0.099(7) -0.111(9) 0.032(6) -0.075(14)
C26 0.410(18) 0.270(14) 0.101(8) -0.121(8) 0.029(7) -0.079(12)
C27 0.57(3) 0.202(12) 0.108(6) -0.068(7) 0.021(9) -0.138(14)
C28 0.076(4) 0.174(6) 0.048(3) 0.013(4) -0.019(3) -0.013(4)
C29 0.048(3) 0.207(6) 0.033(2) -0.007(3) 0.006(2) -0.017(4)
C30 0.047(3) 0.176(5) 0.048(3) 0.003(3) -0.009(2) 0.009(4)
C31 0.068(4) 0.228(7) 0.034(2) -0.015(3) -0.002(2) 0.002(4)
C32 0.073(4) 0.197(6) 0.032(2) -0.012(3) -0.012(3) 0.015(5)
C33 0.027(3) 0.192(6) 0.038(2) 0.004(3) 0.0075(18) -0.015(3)
C34 0.086(4) 0.147(5) 0.041(3) 0.002(3) 0.010(2) -0.018(4)
C35 0.046(3) 0.148(5) 0.033(2) -0.006(3) 0.001(2) -0.005(3)
C36 0.052(3) 0.133(5) 0.051(3) -0.012(3) -0.007(2) -0.014(3)
C37 0.058(3) 0.145(5) 0.032(2) -0.013(3) 0.002(2) -0.003(4)
C38 0.040(3) 0.116(4) 0.043(2) 0.003(3) -0.003(2) -0.015(3)
C39 0.059(3) 0.135(5) 0.049(3) -0.012(3) 0.005(2) -0.010(3)
C40 0.055(3) 0.141(5) 0.053(3) -0.016(3) 0.005(3) -0.012(3)
C41 0.041(3) 0.132(4) 0.036(2) -0.001(3) -0.008(2) 0.009(3)
C42 0.076(4) 0.169(6) 0.035(2) 0.003(3) -0.010(3) -0.001(4)
C43 0.102(5) 0.143(5) 0.042(3) -0.002(3) -0.004(3) 0.006(4)
C44 0.122(6) 0.125(5) 0.045(3) 0.018(4) -0.029(3) 0.004(5)
C45 0.081(5) 0.163(6) 0.048(3) 0.006(4) -0.001(3) -0.009(4)
C46 0.065(4) 0.147(5) 0.028(2) 0.002(3) 0.002(2) -0.008(3)
C47 0.161(8) 0.132(6) 0.075(4) -0.005(4) 0.003(4) 0.037(5)
C48 0.186(9) 0.165(7) 0.045(3) 0.012(4) 0.002(4) 0.005(6)
C49 0.260(13) 0.178(9) 0.056(4) 0.016(5) -0.008(6) 0.021(8)
C50 0.277(14) 0.158(8) 0.104(6) 0.055(6) 0.020(7) 0.038(8)
C51 0.236(11) 0.156(7) 0.101(5) -0.001(6) -0.015(6) 0.066(7)
C52 0.358(16) 0.184(8) 0.069(4) 0.047(5) 0.035(7) 0.044(9)
C53 0.334(17) 0.199(10) 0.084(6) -0.016(7) 0.046(7) 0.059(10)
C54 0.34(2) 0.275(18) 0.184(11) 0.045(10) 0.142(14) 0.084(19)
C55 0.106(7) 0.37(2) 0.046(5) 0.003(10) -0.012(4) -0.103(11)

loop_
_atom_type_symbol
_atom_type_description
_atom_type_scat_dispersion_real
_atom_type_scat_dispersion_imag
_atom_type_scat_source
C C 0.0181 0.0091 'International Tables Vol C Tables 4.2.6.8 and 6.1.1.4'
H H 0.0000 0.0000 'International Tables Vol C Tables 4.2.6.8 and 6.1.1.4'
Fe Fe -1.1336 3.1974 'International Tables Vol C Tables 4.2.6.8 and 6.1.1.4'
N N 0.0311 0.0180 'International Tables Vol C Tables 4.2.6.8 and 6.1.1.4'
S S 0.3331 0.5567 'International Tables Vol C Tables 4.2.6.8 and 6.1.1.4'
O O 0.0492 0.0322 'International Tables Vol C Tables 4.2.6.8 and 6.1.1.4'
Cl Cl 0.3639 0.7018 'International Tables Vol C Tables 4.2.6.8 and 6.1.1.4'

loop_
_geom_angle_atom_site_label_1
_geom_angle_atom_site_label_2
_geom_angle_atom_site_label_3
_geom_angle
_geom_angle_site_symmetry_1
_geom_angle_site_symmetry_3
N5 Fe1 N5 174.5(5) . 3
N5 Fe1 N3 87.7(3) . 3_455
N5 Fe1 N3 88.5(3) 3 3_455
N5 Fe1 N3 88.5(3) . 1_455
N5 Fe1 N3 87.7(3) 3 1_455
N3 Fe1 N3 92.2(2) 3_455 1_455
N5 Fe1 N1 91.2(3) . 3
N5 Fe1 N1 92.7(3) 3 3
N3 Fe1 N1 88.82(15) 3_455 3
N3 Fe1 N1 178.91(19) 1_455 3
N5 Fe1 N1 92.7(3) . .
N5 Fe1 N1 91.2(3) 3 .
N3 Fe1 N1 178.91(19) 3_455 .
N3 Fe1 N1 88.82(15) 1_455 .
N1 Fe1 N1 90.2(2) 3 .
N6 Fe2 N6 179.3(6) . 2_655
N6 Fe2 N4 89.9(5) . .
N6 Fe2 N4 90.4(5) 2_655 .
N6 Fe2 N4 90.4(5) . 2_655
N6 Fe2 N4 89.9(5) 2_655 2_655
N4 Fe2 N4 90.7(4) . 2_655
N6 Fe2 N2 89.3(4) . 3_556
N6 Fe2 N2 90.2(5) 2_655 3_556
N4 Fe2 N2 89.6(3) . 3_556
N4 Fe2 N2 179.6(4) 2_655 3_556
N6 Fe2 N2 90.2(5) . 4_646
N6 Fe2 N2 89.3(4) 2_655 4_646
N4 Fe2 N2 179.6(4) . 4_646
N4 Fe2 N2 89.6(3) 2_655 4_646
N2 Fe2 N2 90.1(4) 3_556 4_646
C5 N1 C1 117.7(4) . .
C5 N1 Fe1 120.9(4) . .
C1 N1 Fe1 121.1(4) . .
C27 N2 C25 120.0 . .
C27 N2 Fe2 109.8(6) . 3_556
C25 N2 Fe2 129.8(6) . 3_556
C32 N3 C28 116.2(5) . .
C32 N3 Fe1 121.6(4) . 1_655
C28 N3 Fe1 122.1(4) . 1_655
C53 N4 C51 117.8(8) . .
C53 N4 Fe2 120.7(8) . .
C51 N4 Fe2 121.3(8) . .
C55 N5 Fe1 172.3(19) . .
C54 N6 Fe2 173.9(18) . .
N1 C1 C2 125.9(5) . .
C1 C2 C3 114.1(5) . .
C4 C3 C2 120.4(5) . .
C4 C3 C6 125.9(5) . .
C2 C3 C6 113.5(6) . .
C3 C4 C5 118.3(5) . .
N1 C5 C4 123.6(5) . .
C7 C6 C3 123.7(5) . .
C6 C7 C8 126.9(5) . .
C9 C8 C13 118.5(4) . .
C9 C8 C7 120.1(5) . .
C13 C8 C7 121.5(6) . .
C8 C9 C10 119.8(5) . .
C11 C10 C9 123.4(5) . .
C10 C11 C12 114.6(4) . .
C10 C11 C14 119.7(5) . .
C12 C11 C14 125.5(4) . .
C13 C12 C11 123.3(4) . .
C8 C13 C12 120.1(5) . .
C11 C14 C15 113.6(4) . .
C11 C14 C41 110.7(4) . .
C15 C14 C41 106.9(3) . .
C11 C14 C38 103.9(3) . .
C15 C14 C38 111.3(4) . .
C41 C14 C38 110.5(4) . .
C16 C15 C20 116.7(5) . .
C16 C15 C14 124.9(4) . .
C20 C15 C14 118.4(5) . .
C15 C16 C17 120.7(5) . .
C18 C17 C16 119.2(6) . .
C19 C18 C17 121.2(6) . .
C19 C18 C21 126.5(6) . .
C17 C18 C21 112.2(7) . .
C18 C19 C20 120.1(6) . .
C19 C20 C15 121.9(6) . .
C22 C21 C18 116.2(11) . .
C21 C22 C23 128.1(12) . .
C26 C23 C24 120.0 . .
C26 C23 C22 127.0(8) . .
C24 C23 C22 112.9(8) . .
C25 C24 C23 120.0 . .
C24 C25 N2 120.0 . .
C23 C26 C27 120.0 . .
C26 C27 N2 120.0 . .
N3 C28 C29 125.0(5) . .
C30 C29 C28 118.7(5) . .
C29 C30 C31 119.2(5) . .
C29 C30 C33 124.6(5) . .
C31 C30 C33 116.3(5) . .
C32 C31 C30 114.6(6) . .
N3 C32 C31 126.5(5) . .
C34 C33 C30 126.5(5) . .
C33 C34 C35 124.5(5) . .
C36 C35 C40 119.5(4) . .
C36 C35 C34 119.2(5) . .
C40 C35 C34 121.3(4) . .
C35 C36 C37 119.7(5) . .
C38 C37 C36 121.1(4) . .
C37 C38 C39 118.5(4) . .
C37 C38 C14 123.3(4) . .
C39 C38 C14 118.1(4) . .
C40 C39 C38 120.6(5) . .
C35 C40 C39 120.4(5) . .
C46 C41 C42 118.5(5) . .
C46 C41 C14 119.7(5) . .
C42 C41 C14 121.7(4) . .
C43 C42 C41 120.3(5) . .
C42 C43 C44 121.5(6) . .
C45 C44 C43 117.3(5) . .
C45 C44 C47 118.7(7) . .
C43 C44 C47 124.0(7) . .
C44 C45 C46 121.4(5) . .
C41 C46 C45 120.8(5) . .
C48 C47 C44 124.6(7) . .
C47 C48 C49 129.0(8) . .
C52 C49 C50 122.4(9) . .
C52 C49 C48 115.6(10) . .
C50 C49 C48 122.0(9) . .
C51 C50 C49 117.1(9) . .
N4 C51 C50 124.2(9) . .
C49 C52 C53 115.6(10) . .
N4 C53 C52 122.8(10) . .
N6 C54 S2 168(3) . .
N5 C55 S1 164.9(19) . .

loop_
_geom_bond_atom_site_label_1
_geom_bond_atom_site_label_2
_geom_bond_distance
_geom_bond_site_symmetry_2
Fe1 N1 2.000(4) 3
Fe1 N1 2.000(4) .
Fe1 N3 1.981(4) 3_455
Fe1 N3 1.981(4) 1_455
Fe1 N5 1.899(14) .
Fe1 N5 1.899(14) 3
Fe2 N2 2.173(4) 3_556
Fe2 N2 2.173(4) 4_646
Fe2 N4 2.153(6) .
Fe2 N4 2.153(6) 2_655
Fe2 N6 1.870(12) .
Fe2 N6 1.870(12) 2_655
S1 C55 1.79(2) .
S2 C54 1.916(14) .
N1 C5 1.334(6) .
N1 C1 1.343(7) .
N2 C27 1.3900 .
N2 C25 1.3900 .
N2 Fe2 2.173(4) 3_556
N3 C32 1.281(7) .
N3 C28 1.340(7) .
N3 Fe1 1.981(4) 1_655
N4 C53 1.365(12) .
N4 C51 1.369(11) .
N5 C55 1.00(2) .
N6 C54 0.960(15) .
C1 C2 1.394(7) .
C2 C3 1.467(8) .
C3 C4 1.374(7) .
C3 C6 1.523(7) .
C4 C5 1.400(6) .
C6 C7 1.318(6) .
C7 C8 1.465(6) .
C8 C9 1.373(7) .
C8 C13 1.381(7) .
C9 C10 1.416(6) .
C10 C11 1.365(6) .
C11 C12 1.407(6) .
C11 C14 1.503(6) .
C12 C13 1.388(6) .
C14 C15 1.528(7) .
C14 C41 1.552(7) .
C14 C38 1.575(6) .
C15 C16 1.372(7) .
C15 C20 1.402(6) .
C16 C17 1.417(7) .
C17 C18 1.358(8) .
C18 C19 1.337(8) .
C18 C21 1.559(12) .
C19 C20 1.368(7) .
C21 C22 1.095(10) .
C23 C24 1.3900 .
C23 C22 1.636(9) .
C24 C25 1.3900 .
C26 C23 1.3900 .
C27 C26 1.3900 .
C28 C29 1.408(6) .
C29 C30 1.350(7) .
C30 C31 1.449(8) .
C30 C33 1.490(6) .
C31 C32 1.446(7) .
C33 C34 1.318(6) .
C34 C35 1.483(6) .
C35 C36 1.365(6) .
C35 C40 1.380(7) .
C36 C37 1.421(6) .
C37 C38 1.354(6) .
C38 C39 1.394(6) .
C39 C40 1.389(6) .
C41 C46 1.368(6) .
C41 C42 1.379(7) .
C42 C43 1.365(8) .
C43 C44 1.388(8) .
C44 C45 1.364(7) .
C44 C47 1.434(8) .
C45 C46 1.376(7) .
C47 C48 1.284(8) .
C48 C49 1.513(11) .
C49 C52 1.400(12) .
C49 C50 1.407(11) .
C50 C51 1.372(10) .
C52 C53 1.440(11) .

loop_
_platon_squeeze_void_nr
_platon_squeeze_void_average_x
_platon_squeeze_void_average_y
_platon_squeeze_void_average_z
_platon_squeeze_void_volume
_platon_squeeze_void_count_electrons
1 0.003 -0.001 -0.015 16898.5 1574.9
